data_7246216
loop_
_publ_author_name
'Das, Rajorshi'
'Linseis, Michael'
'Schupp, Stefan M.'
'Gogesch, Franciska S.'
'Schmidt-Mende, Lukas'
'Winter, Rainer F.'

_publ_section_title
;
 Organic binary charge-transfer compounds of
 2,2&#x2032;&#x2009;:&#x2009;6&#x2032;,2&#x2032;&#x2032;&#x2009;:&#x2009;6&#x2032;&#x2032;,6-trioxotriphenylamine
 and a pyrene-annulated azaacene as donors
;
_journal_issue 6
_journal_name_full 'RSC Advances'
_journal_page_first 3652
_journal_page_last 3660
_journal_paper_doi 10.1039/D2RA07322F
_journal_volume 13
_journal_year 2023
_chemical_compound_source Dichloromethane
_chemical_formula_moiety '0.5(C H2 Cl2), C12 F4 N4, C18 H9 N O3'
_chemical_formula_sum 'C30.5 H10 Cl F4 N5 O3'
_chemical_formula_weight 605.88
_chemical_name_systematic 'PAA F4TCNQ'
_space_group_crystal_system monoclinic
_space_group_IT_number 14
_space_group_name_Hall '-P 2ybc'
_space_group_name_H-M_alt 'P 1 21/c 1'
_atom_sites_solution_hydrogens geom
_atom_sites_solution_primary dual
_audit_creation_date 2022-11-02
_audit_creation_method
;
Olex2 1.5
(compiled 2021.10.07 svn.r9718050b for OlexSys, GUI svn.r6410)
;
_audit_update_record
;
2022-11-17 deposited with the CCDC.	2023-01-18 downloaded from the CCDC.
;
_cell_angle_alpha 90
_cell_angle_beta 109.490(3)
_cell_angle_gamma 90
_cell_formula_units_Z 8
_cell_length_a 17.1173(6)
_cell_length_b 19.0311(5)
_cell_length_c 16.1480(6)
_cell_measurement_reflns_used 34532
_cell_measurement_temperature 100
_cell_measurement_theta_max 28.05
_cell_measurement_theta_min 1.84
_cell_volume 4959.0(3)
_computing_cell_refinement
;
X-Area Recipe 1.33.0.0 (STOE, 2015)
;
_computing_data_collection
;
X-Area WinXpose 2.0.22.0 (STOE, 2016)
;
_computing_data_reduction
;
X-Area Integrate 1.74.2.0 (STOE, 2018)
X-Area LANA 1.75.3.0 (STOE, 2018)
;
_computing_molecular_graphics 'Olex2 1.5 (Dolomanov et al., 2009)'
_computing_publication_material
;
STOE & Cie GmbH, X-Area, software package for collecting single-crystal or
multi-domain crystal data on STOE area-detector diffractometers, for image 
processing, for the correction and scaling of reflection intensities and 
for outlier rejection, version 1.86, Darmstadt 2018
;
_computing_structure_refinement 'SHELXL 2018/3 (Sheldrick, 2015)'
_computing_structure_solution 'ShelXT (Sheldrick, 2015)'
_diffrn_ambient_temperature 100
_diffrn_detector 'image plate (34 cm diameter)'
_diffrn_detector_area_resol_mean 6.67
_diffrn_detector_type 'STOE Imaging Plate'
_diffrn_measured_fraction_theta_full 0.999
_diffrn_measured_fraction_theta_max 0.980
_diffrn_measurement_details
;
 153 frames, detector distance = 80 mm
;
_diffrn_measurement_device '2-circle diffractometer'
_diffrn_measurement_device_type 'STOE IPDS 2T'
_diffrn_measurement_method 'rotation method, \w scans'
_diffrn_radiation_collimation '0.5 mm diameter, monocapillary'
_diffrn_radiation_monochromator 'plane graphite'
_diffrn_radiation_polarisn_norm 0
_diffrn_radiation_probe x-ray
_diffrn_radiation_type 'Mo K\a'
_diffrn_radiation_wavelength 0.71073
_diffrn_reflns_av_R_equivalents 0.0283
_diffrn_reflns_av_unetI/netI 0.0279
_diffrn_reflns_Laue_measured_fraction_full 0.999
_diffrn_reflns_Laue_measured_fraction_max 0.980
_diffrn_reflns_limit_h_max 22
_diffrn_reflns_limit_h_min -22
_diffrn_reflns_limit_k_max 24
_diffrn_reflns_limit_k_min -24
_diffrn_reflns_limit_l_max 18
_diffrn_reflns_limit_l_min -20
_diffrn_reflns_number 29782
_diffrn_reflns_point_group_measured_fraction_full 0.999
_diffrn_reflns_point_group_measured_fraction_max 0.980
_diffrn_reflns_theta_full 25.242
_diffrn_reflns_theta_max 27.690
_diffrn_reflns_theta_min 1.844
_diffrn_source 'Sealed Mo X-ray tube, 12 x 0.4 mm long-fine focus'
_diffrn_source_current 40
_diffrn_source_power 2.000
_diffrn_source_voltage 50
_exptl_absorpt_coefficient_mu 0.232
_exptl_absorpt_correction_T_max 0.9174
_exptl_absorpt_correction_T_min 0.5802
_exptl_absorpt_correction_type multi-scan
_exptl_absorpt_process_details
;
STOE LANA, absorption correction by scaling of reflection intensities.
J. Koziskova, F. Hahn, J. Richter, J. Kozisek, "Comparison of different
absorption corrections on the model structure of tetrakis(\m~2~-acetato)-
diaqua-di-copper(II)", Acta Chimica Slovaca, vol. 9, no. 2, 2016, pp. 136 - 140.
Afterwards a spherical absorption correction was performed within STOE LANA.
;
_exptl_crystal_colour green
_exptl_crystal_colour_primary green
_exptl_crystal_density_diffrn 1.623
_exptl_crystal_density_method 'not measured'
_exptl_crystal_description prism
_exptl_crystal_F_000 2440
_exptl_crystal_recrystallization_method 'Re-crystallisation from solvent'
_exptl_crystal_size_max 0.5
_exptl_crystal_size_mid 0.3
_exptl_crystal_size_min 0.2
_refine_diff_density_max 0.309
_refine_diff_density_min -0.449
_refine_diff_density_rms 0.065
_refine_ls_extinction_coef 0.00144(17)
_refine_ls_extinction_expression Fc^*^=kFc[1+0.001xFc^2^\l^3^/sin(2\q)]^-1/4^
_refine_ls_extinction_method 'SHELXL-2018/3 (Sheldrick 2018)'
_refine_ls_goodness_of_fit_ref 1.050
_refine_ls_hydrogen_treatment constr
_refine_ls_matrix_type full
_refine_ls_number_parameters 785
_refine_ls_number_reflns 11385
_refine_ls_number_restraints 0
_refine_ls_restrained_S_all 1.050
_refine_ls_R_factor_all 0.0804
_refine_ls_R_factor_gt 0.0488
_refine_ls_shift/su_max 0.000
_refine_ls_shift/su_mean 0.000
_refine_ls_structure_factor_coef Fsqd
_refine_ls_weighting_details 'w=1/[\s^2^(Fo^2^)+(0.0411P)^2^+6.1486P] where P=(Fo^2^+2Fc^2^)/3'
_refine_ls_weighting_scheme calc
_refine_ls_wR_factor_gt 0.1047
_refine_ls_wR_factor_ref 0.1292
_reflns_Friedel_coverage 0.000
_reflns_number_gt 8149
_reflns_number_total 11385
_reflns_threshold_expression 'I > 2\s(I)'
_cod_data_source_file d2ra07322f2.cif
_cod_data_source_block raj151
_cod_depositor_comments
;

2024-10-18
Z value and formula fixed to values more according to usual
chemical conventions.                 miguel
;
_cod_original_formula_sum 'C61 H20 Cl2 F8 N10 O6'
_cod_original_formula_weight 1211.77
_cod_original_formula_moiety 'C H2 Cl2, 2(C12 F4 N4), 2(C18 H9 N O3)'
_cod_original_formula_units_Z 4
_cod_database_code 7246216
_shelx_shelxl_version_number 2018/3
_shelx_space_group_comment
;
The symmetry employed for this shelxl refinement is uniquely defined
by the following loop, which should always be used as a source of
symmetry information in preference to the above space-group names.
They are only intended as comments.
;
_shelx_estimated_absorpt_t_max 0.955
_shelx_estimated_absorpt_t_min 0.893
_olex2_refinement_description
;
1. Fixed Uiso
 At 1.2 times of:
  All C(H) groups, All C(H,H) groups
2.a Secondary CH2 refined with riding coordinates:
 C61(H61A,H61B)
2.b Aromatic/amide H refined with riding coordinates:
 C29(H29), C23(H23), C27(H27), C21(H21), C3(H3), C33(H33), C35(H35), C9(H9),
 C28(H28), C10(H10), C22(H22), C11(H11), C4(H4), C34(H34), C5(H5), C17(H17),
 C15(H15), C16(H16)
;
_olex2_submission_special_instructions 'No special instructions were received'

loop_
_space_group_symop_operation_xyz
'x, y, z'
'-x, y+1/2, -z+1/2'
'-x, -y, -z'
'x, -y-1/2, z-1/2'

loop_
_atom_site_label
_atom_site_type_symbol
_atom_site_fract_x
_atom_site_fract_y
_atom_site_fract_z
_atom_site_U_iso_or_equiv
_atom_site_adp_type
_atom_site_occupancy
_atom_site_site_symmetry_order
_atom_site_calc_flag
_atom_site_refinement_flags_posn
_atom_site_refinement_flags_adp
_atom_site_refinement_flags_occupancy
_atom_site_disorder_assembly
_atom_site_disorder_group
Cl2 Cl 0.49514(5) 0.07327(6) 0.90464(5) 0.0626(2) Uani 1 1 d . . . . .
Cl1 Cl 0.47171(5) -0.07353(6) 0.84761(6) 0.0641(2) Uani 1 1 d . . . . .
F3 F 0.26698(8) 0.52848(7) 0.37095(8) 0.0279(3) Uani 1 1 d . . . . .
F8 F 0.08413(8) 0.64235(7) 0.41009(8) 0.0284(3) Uani 1 1 d . . . . .
F2 F 0.31882(9) 0.35238(7) 0.59036(8) 0.0300(3) Uani 1 1 d . . . . .
F6 F 0.11647(9) 0.36958(7) 0.50995(8) 0.0298(3) Uani 1 1 d . . . . .
F4 F 0.27700(8) 0.62461(7) 0.48901(8) 0.0283(3) Uani 1 1 d . . . . .
F1 F 0.32906(9) 0.44900(7) 0.70898(8) 0.0298(3) Uani 1 1 d . . . . .
F7 F 0.07349(8) 0.54632(7) 0.29207(8) 0.0283(3) Uani 1 1 d . . . . .
F5 F 0.12535(9) 0.46566(7) 0.62806(8) 0.0290(3) Uani 1 1 d . . . . .
O5 O 0.06392(9) 0.17399(8) 0.50812(10) 0.0238(3) Uani 1 1 d . . . . .
O6 O 0.32208(9) 0.25103(9) 0.71926(10) 0.0267(3) Uani 1 1 d . . . . .
O4 O 0.32251(9) 0.08040(8) 0.49849(10) 0.0276(3) Uani 1 1 d . . . . .
O2 O 0.12269(9) -0.18090(8) 0.39205(10) 0.0265(3) Uani 1 1 d . . . . .
O3 O 0.36590(10) -0.08971(10) 0.61453(11) 0.0362(4) Uani 1 1 d . . . . .
O1 O 0.39329(11) -0.26832(10) 0.41438(12) 0.0371(4) Uani 1 1 d . . . . .
N2 N 0.23613(11) 0.16878(10) 0.57470(11) 0.0224(4) Uani 1 1 d . . . . .
N3 N 0.28265(12) 0.24879(10) 0.43502(12) 0.0280(4) Uani 1 1 d . . . . .
N1 N 0.29363(11) -0.17957(10) 0.47349(12) 0.0259(4) Uani 1 1 d . . . . .
N4 N 0.28208(12) 0.40999(11) 0.25224(12) 0.0289(4) Uani 1 1 d . . . . .
N10 N 0.11795(13) 0.58669(11) 0.74837(13) 0.0311(4) Uani 1 1 d . . . . .
N8 N 0.08138(13) 0.42362(11) 0.17156(13) 0.0311(4) Uani 1 1 d . . . . .
N6 N 0.32374(13) 0.57723(11) 0.83109(13) 0.0317(4) Uani 1 1 d . . . . .
N7 N 0.07085(13) 0.26765(11) 0.35490(13) 0.0326(5) Uani 1 1 d . . . . .
N5 N 0.32852(13) 0.72761(11) 0.64377(13) 0.0321(4) Uani 1 1 d . . . . .
N9 N 0.12130(14) 0.74518(11) 0.56356(13) 0.0360(5) Uani 1 1 d . . . . .
C37 C 0.30287(12) 0.54261(11) 0.60578(13) 0.0211(4) Uani 1 1 d . . . . .
C26 C 0.23662(13) 0.25366(12) 0.68510(14) 0.0232(4) Uani 1 1 d . . . . .
C19 C 0.19383(13) 0.12846(11) 0.50349(14) 0.0225(4) Uani 1 1 d . . . . .
C43 C 0.28261(13) 0.38216(11) 0.40850(14) 0.0227(4) Uani 1 1 d . . . . .
C20 C 0.23708(13) 0.08486(12) 0.46424(14) 0.0241(4) Uani 1 1 d . . . . .
C25 C 0.19347(13) 0.21245(12) 0.61258(14) 0.0227(4) Uani 1 1 d . . . . .
C38 C 0.28855(13) 0.55721(11) 0.51597(14) 0.0222(4) Uani 1 1 d . . . . .
C51 C 0.08680(13) 0.52493(12) 0.37508(13) 0.0230(4) Uani 1 1 d . . . . .
C56 C 0.08445(13) 0.41486(12) 0.24305(14) 0.0246(5) Uani 1 1 d . . . . .
C39 C 0.28338(13) 0.50707(12) 0.45447(13) 0.0217(4) Uani 1 1 d . . . . .
C44 C 0.28199(13) 0.39894(11) 0.32228(14) 0.0233(4) Uani 1 1 d . . . . .
C40 C 0.29077(12) 0.43463(11) 0.47329(13) 0.0211(4) Uani 1 1 d . . . . .
C55 C 0.09024(13) 0.39943(11) 0.33138(14) 0.0226(4) Uani 1 1 d . . . . .
C49 C 0.10589(12) 0.56009(11) 0.52660(13) 0.0210(4) Uani 1 1 d . . . . .
C46 C 0.30791(13) 0.59580(12) 0.66851(14) 0.0233(4) Uani 1 1 d . . . . .
C58 C 0.11411(13) 0.61230(11) 0.59062(14) 0.0224(4) Uani 1 1 d . . . . .
C32 C 0.36392(14) 0.12086(12) 0.57004(14) 0.0255(5) Uani 1 1 d . . . . .
C24 C 0.10718(13) 0.13178(11) 0.47008(14) 0.0233(4) Uani 1 1 d . . . . .
C30 C 0.10709(13) 0.21429(11) 0.57943(13) 0.0223(4) Uani 1 1 d . . . . .
C54 C 0.11113(13) 0.48699(12) 0.54484(13) 0.0220(4) Uani 1 1 d . . . . .
C45 C 0.28322(13) 0.30891(12) 0.42565(14) 0.0229(4) Uani 1 1 d . . . . .
C59 C 0.11696(13) 0.59656(11) 0.67764(14) 0.0238(4) Uani 1 1 d . . . . .
C29 C 0.06370(14) 0.25618(12) 0.61801(14) 0.0246(5) Uani 1 1 d . . . . .
H29 H 0.006081 0.257116 0.596695 0.030 Uiso 1 1 calc R U . . .
C41 C 0.30647(13) 0.41965(11) 0.56351(14) 0.0224(4) Uani 1 1 d . . . . .
C50 C 0.09217(13) 0.57490(11) 0.43660(14) 0.0216(4) Uani 1 1 d . . . . .
C31 C 0.32132(13) 0.16639(12) 0.60842(14) 0.0241(4) Uani 1 1 d . . . . .
C52 C 0.09393(12) 0.45186(11) 0.39391(13) 0.0211(4) Uani 1 1 d . . . . .
C7 C 0.24454(14) -0.13518(12) 0.50201(14) 0.0247(5) Uani 1 1 d . . . . .
C23 C 0.06455(14) 0.09248(12) 0.39733(15) 0.0262(5) Uani 1 1 d . . . . .
H23 H 0.007055 0.094575 0.373926 0.031 Uiso 1 1 calc R U . . .
C36 C 0.36373(14) 0.20803(12) 0.68011(14) 0.0261(5) Uani 1 1 d . . . . .
C8 C 0.15875(14) -0.13596(12) 0.46059(14) 0.0243(4) Uani 1 1 d . . . . .
C2 C 0.17290(14) -0.22230(12) 0.36123(14) 0.0259(5) Uani 1 1 d . . . . .
C47 C 0.31613(13) 0.58256(12) 0.75789(14) 0.0251(5) Uani 1 1 d . . . . .
C42 C 0.31185(13) 0.46981(12) 0.62514(13) 0.0218(4) Uani 1 1 d . . . . .
C60 C 0.11701(14) 0.68549(12) 0.57338(14) 0.0254(5) Uani 1 1 d . . . . .
C48 C 0.31794(13) 0.66855(13) 0.65177(14) 0.0253(5) Uani 1 1 d . . . . .
C53 C 0.10626(13) 0.43716(11) 0.48336(14) 0.0221(4) Uani 1 1 d . . . . .
C1 C 0.25844(14) -0.22271(12) 0.40251(14) 0.0262(5) Uani 1 1 d . . . . .
C27 C 0.19401(14) 0.29637(12) 0.72357(14) 0.0267(5) Uani 1 1 d . . . . .
H27 H 0.222222 0.324310 0.771468 0.032 Uiso 1 1 calc R U . . .
C57 C 0.08093(14) 0.32671(12) 0.34693(14) 0.0252(5) Uani 1 1 d . . . . .
C21 C 0.19530(15) 0.04550(12) 0.39208(15) 0.0283(5) Uani 1 1 d . . . . .
H21 H 0.223640 0.016627 0.365260 0.034 Uiso 1 1 calc R U . . .
C13 C 0.37854(14) -0.17928(13) 0.51418(15) 0.0302(5) Uani 1 1 d . . . . .
C3 C 0.13769(16) -0.26349(12) 0.28834(15) 0.0301(5) Uani 1 1 d . . . . .
H3 H 0.080696 -0.263008 0.259643 0.036 Uiso 1 1 calc R U . . .
C12 C 0.28062(14) -0.09066(13) 0.57350(15) 0.0291(5) Uani 1 1 d . . . . .
C33 C 0.44912(14) 0.11720(14) 0.60431(15) 0.0308(5) Uani 1 1 d . . . . .
H33 H 0.478508 0.086571 0.580765 0.037 Uiso 1 1 calc R U . . .
C35 C 0.44926(14) 0.20582(14) 0.71342(16) 0.0313(5) Uani 1 1 d . . . . .
H35 H 0.478593 0.234122 0.760471 0.038 Uiso 1 1 calc R U . . .
C14 C 0.42739(15) -0.22514(14) 0.48494(17) 0.0343(6) Uani 1 1 d . . . . .
C6 C 0.30867(15) -0.26621(13) 0.37195(16) 0.0300(5) Uani 1 1 d . . . . .
C9 C 0.10934(15) -0.09183(12) 0.48888(15) 0.0281(5) Uani 1 1 d . . . . .
H9 H 0.052241 -0.091127 0.460888 0.034 Uiso 1 1 calc R U . . .
C18 C 0.41363(15) -0.13433(14) 0.58494(16) 0.0333(5) Uani 1 1 d . . . . .
C28 C 0.10774(15) 0.29718(12) 0.68967(15) 0.0271(5) Uani 1 1 d . . . . .
H28 H 0.078728 0.326027 0.715752 0.033 Uiso 1 1 calc R U . . .
C10 C 0.14645(16) -0.04837(13) 0.56009(16) 0.0314(5) Uani 1 1 d . . . . .
H10 H 0.113021 -0.018973 0.579898 0.038 Uiso 1 1 calc R U . . .
C22 C 0.10902(15) 0.04992(12) 0.35992(15) 0.0289(5) Uani 1 1 d . . . . .
H22 H 0.080211 0.023059 0.311186 0.035 Uiso 1 1 calc R U . . .
C11 C 0.23197(16) -0.04697(13) 0.60326(16) 0.0329(5) Uani 1 1 d . . . . .
H11 H 0.255315 -0.017267 0.650846 0.039 Uiso 1 1 calc R U . . .
C4 C 0.18874(17) -0.30592(13) 0.25822(16) 0.0352(6) Uani 1 1 d . . . . .
H4 H 0.165060 -0.333820 0.208913 0.042 Uiso 1 1 calc R U . . .
C34 C 0.49009(15) 0.16034(14) 0.67488(16) 0.0340(6) Uani 1 1 d . . . . .
H34 H 0.547653 0.158576 0.697251 0.041 Uiso 1 1 calc R U . . .
C5 C 0.27421(17) -0.30781(13) 0.29976(16) 0.0352(6) Uani 1 1 d . . . . .
H5 H 0.307277 -0.336763 0.278888 0.042 Uiso 1 1 calc R U . . .
C17 C 0.49875(16) -0.13445(17) 0.62638(17) 0.0435(7) Uani 1 1 d . . . . .
H17 H 0.523590 -0.104245 0.673031 0.052 Uiso 1 1 calc R U . . .
C15 C 0.51202(16) -0.22645(17) 0.52728(18) 0.0417(7) Uani 1 1 d . . . . .
H15 H 0.545333 -0.257431 0.509485 0.050 Uiso 1 1 calc R U . . .
C16 C 0.54623(16) -0.18109(18) 0.59630(19) 0.0468(7) Uani 1 1 d . . . . .
H16 H 0.603370 -0.181537 0.624044 0.056 Uiso 1 1 calc R U . . .
C61 C 0.47072(18) 0.01490(19) 0.81470(19) 0.0530(8) Uani 1 1 d . . . . .
H61A H 0.416231 0.026295 0.773896 0.064 Uiso 1 1 calc R U . . .
H61B H 0.510461 0.020971 0.784261 0.064 Uiso 1 1 calc R U . . .

loop_
_atom_site_aniso_label
_atom_site_aniso_U_11
_atom_site_aniso_U_22
_atom_site_aniso_U_33
_atom_site_aniso_U_23
_atom_site_aniso_U_13
_atom_site_aniso_U_12
Cl2 0.0344(4) 0.1021(7) 0.0475(4) -0.0063(4) 0.0085(3) 0.0106(4)
Cl1 0.0471(4) 0.0889(7) 0.0503(5) 0.0116(4) 0.0082(3) -0.0117(4)
F3 0.0400(7) 0.0260(7) 0.0176(6) 0.0025(5) 0.0096(5) 0.0022(6)
F8 0.0391(7) 0.0211(6) 0.0238(6) 0.0044(5) 0.0089(6) 0.0056(6)
F2 0.0413(8) 0.0221(7) 0.0243(7) 0.0050(5) 0.0077(6) 0.0042(6)
F6 0.0453(8) 0.0192(6) 0.0245(7) 0.0028(5) 0.0113(6) -0.0009(6)
F4 0.0414(8) 0.0203(6) 0.0228(6) 0.0022(5) 0.0102(6) 0.0007(6)
F1 0.0401(8) 0.0303(7) 0.0166(6) 0.0040(5) 0.0061(5) 0.0015(6)
F7 0.0369(7) 0.0283(7) 0.0165(6) 0.0034(5) 0.0049(5) 0.0026(6)
F5 0.0432(8) 0.0264(7) 0.0188(6) 0.0025(5) 0.0123(6) -0.0003(6)
O5 0.0217(7) 0.0272(8) 0.0221(7) -0.0006(6) 0.0068(6) 0.0012(6)
O6 0.0231(8) 0.0327(9) 0.0218(8) -0.0002(6) 0.0042(6) 0.0003(6)
O4 0.0251(8) 0.0305(9) 0.0275(8) -0.0001(7) 0.0092(6) 0.0035(7)
O2 0.0248(8) 0.0301(9) 0.0240(8) 0.0012(6) 0.0072(6) -0.0011(6)
O3 0.0305(9) 0.0443(11) 0.0281(9) -0.0006(8) 0.0023(7) -0.0054(8)
O1 0.0334(9) 0.0426(11) 0.0384(10) 0.0070(8) 0.0162(8) 0.0083(8)
N2 0.0209(9) 0.0261(10) 0.0199(9) 0.0024(7) 0.0063(7) 0.0021(7)
N3 0.0305(10) 0.0286(11) 0.0238(9) 0.0007(8) 0.0075(8) 0.0002(8)
N1 0.0239(9) 0.0304(10) 0.0229(9) 0.0057(8) 0.0073(8) 0.0015(8)
N4 0.0325(10) 0.0309(11) 0.0239(10) -0.0028(8) 0.0101(8) 0.0006(8)
N10 0.0414(12) 0.0271(10) 0.0274(10) -0.0008(8) 0.0151(9) -0.0006(9)
N8 0.0365(11) 0.0310(11) 0.0247(10) -0.0037(8) 0.0089(8) -0.0041(9)
N6 0.0382(11) 0.0334(11) 0.0241(10) -0.0025(8) 0.0111(9) -0.0058(9)
N7 0.0405(12) 0.0307(12) 0.0285(10) -0.0017(8) 0.0143(9) -0.0034(9)
N5 0.0388(11) 0.0301(11) 0.0277(10) -0.0023(8) 0.0115(9) -0.0047(9)
N9 0.0506(13) 0.0280(11) 0.0246(10) 0.0016(8) 0.0059(9) -0.0003(9)
C37 0.0180(9) 0.0250(11) 0.0189(10) -0.0005(8) 0.0042(8) -0.0018(8)
C26 0.0246(10) 0.0234(11) 0.0198(10) 0.0046(8) 0.0052(8) 0.0007(8)
C19 0.0247(10) 0.0233(11) 0.0185(10) 0.0022(8) 0.0058(8) 0.0004(8)
C43 0.0213(10) 0.0240(11) 0.0219(10) 0.0003(8) 0.0060(8) 0.0013(8)
C20 0.0250(11) 0.0236(11) 0.0246(11) 0.0041(9) 0.0094(9) 0.0021(9)
C25 0.0236(10) 0.0249(11) 0.0199(10) 0.0028(8) 0.0079(8) 0.0031(8)
C38 0.0240(10) 0.0203(10) 0.0209(10) 0.0019(8) 0.0057(8) -0.0011(8)
C51 0.0213(10) 0.0283(11) 0.0165(9) 0.0042(8) 0.0023(8) 0.0010(9)
C56 0.0246(11) 0.0249(11) 0.0222(11) -0.0043(9) 0.0050(9) -0.0029(9)
C39 0.0221(10) 0.0263(11) 0.0168(9) 0.0028(8) 0.0065(8) -0.0001(8)
C44 0.0217(10) 0.0219(11) 0.0254(11) -0.0046(9) 0.0066(9) 0.0003(8)
C40 0.0188(10) 0.0243(11) 0.0196(10) 0.0016(8) 0.0056(8) -0.0010(8)
C55 0.0226(10) 0.0241(11) 0.0201(10) 0.0012(8) 0.0056(8) -0.0024(8)
C49 0.0190(9) 0.0231(11) 0.0211(10) 0.0005(8) 0.0069(8) 0.0003(8)
C46 0.0236(10) 0.0261(11) 0.0196(10) -0.0005(8) 0.0066(8) -0.0030(9)
C58 0.0214(10) 0.0234(11) 0.0215(10) 0.0015(8) 0.0061(8) 0.0027(8)
C32 0.0264(11) 0.0281(12) 0.0223(10) 0.0049(9) 0.0084(9) 0.0032(9)
C24 0.0250(11) 0.0232(11) 0.0229(10) 0.0023(8) 0.0098(9) 0.0029(8)
C30 0.0255(11) 0.0224(11) 0.0183(10) 0.0038(8) 0.0062(8) -0.0006(8)
C54 0.0238(10) 0.0259(11) 0.0151(9) 0.0019(8) 0.0049(8) -0.0007(8)
C45 0.0213(10) 0.0284(12) 0.0185(10) 0.0002(9) 0.0062(8) 0.0018(9)
C59 0.0240(10) 0.0224(11) 0.0245(11) -0.0013(9) 0.0074(9) 0.0007(8)
C29 0.0259(11) 0.0246(11) 0.0248(11) 0.0050(9) 0.0103(9) 0.0027(9)
C41 0.0222(10) 0.0208(10) 0.0223(10) 0.0039(8) 0.0048(8) 0.0008(8)
C50 0.0203(10) 0.0213(10) 0.0220(10) 0.0046(8) 0.0053(8) 0.0024(8)
C31 0.0213(10) 0.0282(11) 0.0225(10) 0.0072(9) 0.0068(8) 0.0025(9)
C52 0.0181(9) 0.0237(11) 0.0197(10) -0.0006(8) 0.0041(8) -0.0011(8)
C7 0.0266(11) 0.0253(11) 0.0227(10) 0.0051(9) 0.0089(9) 0.0019(9)
C23 0.0257(11) 0.0261(12) 0.0248(11) 0.0009(9) 0.0056(9) -0.0002(9)
C36 0.0264(11) 0.0298(12) 0.0222(10) 0.0052(9) 0.0082(9) 0.0018(9)
C8 0.0275(11) 0.0232(11) 0.0212(10) 0.0046(8) 0.0068(9) -0.0024(9)
C2 0.0302(12) 0.0248(11) 0.0244(11) 0.0058(9) 0.0114(9) 0.0014(9)
C47 0.0248(11) 0.0259(11) 0.0237(11) -0.0025(9) 0.0071(9) -0.0044(9)
C42 0.0200(10) 0.0267(11) 0.0164(9) 0.0031(8) 0.0028(8) 0.0008(8)
C60 0.0281(11) 0.0265(12) 0.0197(10) -0.0002(9) 0.0053(9) 0.0012(9)
C48 0.0238(11) 0.0330(13) 0.0180(10) -0.0025(9) 0.0057(8) -0.0024(9)
C53 0.0222(10) 0.0211(10) 0.0220(10) 0.0027(8) 0.0058(8) -0.0022(8)
C1 0.0299(12) 0.0259(11) 0.0234(11) 0.0058(9) 0.0097(9) 0.0005(9)
C27 0.0326(12) 0.0269(12) 0.0203(10) 0.0026(9) 0.0084(9) -0.0009(9)
C57 0.0264(11) 0.0285(12) 0.0209(10) -0.0022(9) 0.0083(9) -0.0026(9)
C21 0.0347(12) 0.0253(12) 0.0262(11) 0.0014(9) 0.0118(10) 0.0032(9)
C13 0.0248(11) 0.0370(13) 0.0279(12) 0.0108(10) 0.0075(9) 0.0010(10)
C3 0.0363(13) 0.0264(12) 0.0277(12) 0.0032(9) 0.0107(10) -0.0034(10)
C12 0.0292(12) 0.0311(12) 0.0242(11) 0.0039(9) 0.0054(9) -0.0039(10)
C33 0.0254(11) 0.0391(14) 0.0291(12) 0.0096(10) 0.0106(10) 0.0081(10)
C35 0.0247(11) 0.0390(14) 0.0259(11) 0.0048(10) 0.0028(9) -0.0016(10)
C14 0.0305(12) 0.0415(14) 0.0336(13) 0.0129(11) 0.0143(10) 0.0066(11)
C6 0.0319(12) 0.0308(13) 0.0307(12) 0.0095(10) 0.0150(10) 0.0063(10)
C9 0.0284(11) 0.0277(12) 0.0294(12) 0.0076(9) 0.0112(10) 0.0028(9)
C18 0.0279(12) 0.0438(15) 0.0267(12) 0.0090(11) 0.0070(10) -0.0001(11)
C28 0.0341(12) 0.0256(11) 0.0246(11) 0.0040(9) 0.0138(10) 0.0034(9)
C10 0.0416(14) 0.0249(12) 0.0318(12) 0.0016(10) 0.0178(11) 0.0025(10)
C22 0.0333(12) 0.0265(12) 0.0239(11) -0.0029(9) 0.0057(9) -0.0007(9)
C11 0.0430(14) 0.0282(12) 0.0281(12) -0.0013(10) 0.0128(11) -0.0048(10)
C4 0.0521(16) 0.0304(13) 0.0242(12) 0.0044(10) 0.0142(11) -0.0005(11)
C34 0.0224(11) 0.0466(15) 0.0308(12) 0.0082(11) 0.0059(10) 0.0041(10)
C5 0.0509(15) 0.0284(13) 0.0318(13) 0.0056(10) 0.0211(12) 0.0054(11)
C17 0.0310(13) 0.0641(19) 0.0301(13) 0.0095(13) 0.0032(11) -0.0068(13)
C15 0.0285(13) 0.0600(18) 0.0377(14) 0.0198(13) 0.0126(11) 0.0104(12)
C16 0.0259(13) 0.074(2) 0.0385(15) 0.0214(15) 0.0074(11) 0.0053(13)
C61 0.0363(15) 0.085(2) 0.0369(15) 0.0104(16) 0.0108(12) 0.0163(15)

loop_
_atom_type_symbol
_atom_type_description
_atom_type_scat_dispersion_real
_atom_type_scat_dispersion_imag
_atom_type_scat_source
C C 0.0033 0.0016 'International Tables Vol C Tables 4.2.6.8 and 6.1.1.4'
H H 0.0000 0.0000 'International Tables Vol C Tables 4.2.6.8 and 6.1.1.4'
Cl Cl 0.1484 0.1585 'International Tables Vol C Tables 4.2.6.8 and 6.1.1.4'
F F 0.0171 0.0103 'International Tables Vol C Tables 4.2.6.8 and 6.1.1.4'
N N 0.0061 0.0033 'International Tables Vol C Tables 4.2.6.8 and 6.1.1.4'
O O 0.0106 0.0060 'International Tables Vol C Tables 4.2.6.8 and 6.1.1.4'

loop_
_geom_angle_atom_site_label_1
_geom_angle_atom_site_label_2
_geom_angle_atom_site_label_3
_geom_angle
_geom_angle_site_symmetry_1
_geom_angle_site_symmetry_3
_geom_angle_publ_flag
C24 O5 C30 118.87(17) . . ?
C36 O6 C26 118.82(17) . . ?
C32 O4 C20 118.85(17) . . ?
C8 O2 C2 118.80(17) . . ?
C18 O3 C12 118.70(19) . . ?
C14 O1 C6 118.77(19) . . ?
C19 N2 C25 120.03(18) . . ?
C19 N2 C31 120.43(19) . . ?
C31 N2 C25 119.54(19) . . ?
C7 N1 C13 120.1(2) . . ?
C1 N1 C7 119.97(19) . . ?
C1 N1 C13 119.9(2) . . ?
C38 C37 C42 112.76(19) . . ?
C46 C37 C38 122.8(2) . . ?
C46 C37 C42 124.44(19) . . ?
O6 C26 C25 120.47(19) . . ?
C27 C26 O6 119.5(2) . . ?
C27 C26 C25 120.0(2) . . ?
N2 C19 C20 120.1(2) . . ?
N2 C19 C24 119.5(2) . . ?
C20 C19 C24 120.4(2) . . ?
C40 C43 C44 122.0(2) . . ?
C40 C43 C45 123.66(19) . . ?
C45 C43 C44 114.05(19) . . ?
O4 C20 C19 120.3(2) . . ?
C21 C20 O4 119.3(2) . . ?
C21 C20 C19 120.4(2) . . ?
N2 C25 C26 120.03(19) . . ?
N2 C25 C30 119.7(2) . . ?
C30 C25 C26 120.2(2) . . ?
F4 C38 C37 118.32(19) . . ?
F4 C38 C39 117.75(18) . . ?
C39 C38 C37 123.9(2) . . ?
F7 C51 C50 117.73(19) . . ?
F7 C51 C52 118.91(19) . . ?
C50 C51 C52 123.36(19) . . ?
N8 C56 C55 176.2(3) . . ?
F3 C39 C38 117.43(19) . . ?
F3 C39 C40 119.10(19) . . ?
C38 C39 C40 123.41(19) . . ?
N4 C44 C43 177.5(2) . . ?
C43 C40 C41 123.6(2) . . ?
C39 C40 C43 123.38(19) . . ?
C39 C40 C41 113.00(19) . . ?
C52 C55 C56 122.9(2) . . ?
C52 C55 C57 122.93(19) . . ?
C57 C55 C56 113.67(19) . . ?
C58 C49 C54 123.80(19) . . ?
C58 C49 C50 123.6(2) . . ?
C54 C49 C50 112.60(19) . . ?
C37 C46 C47 124.1(2) . . ?
C37 C46 C48 122.64(19) . . ?
C47 C46 C48 112.62(19) . . ?
C49 C58 C59 122.7(2) . . ?
C49 C58 C60 123.3(2) . . ?
C59 C58 C60 114.04(19) . . ?
O4 C32 C31 121.3(2) . . ?
O4 C32 C33 119.3(2) . . ?
C33 C32 C31 119.3(2) . . ?
O5 C24 C19 121.03(19) . . ?
O5 C24 C23 119.28(19) . . ?
C23 C24 C19 119.7(2) . . ?
O5 C30 C25 120.78(19) . . ?
C29 C30 O5 118.87(19) . . ?
C29 C30 C25 120.3(2) . . ?
F5 C54 C49 118.75(18) . . ?
F5 C54 C53 117.82(19) . . ?
C53 C54 C49 123.36(19) . . ?
N3 C45 C43 176.5(2) . . ?
N10 C59 C58 177.0(2) . . ?
C30 C29 H29 120.7 . . ?
C30 C29 C28 118.6(2) . . ?
C28 C29 H29 120.7 . . ?
F2 C41 C40 118.52(19) . . ?
F2 C41 C42 117.85(18) . . ?
C42 C41 C40 123.6(2) . . ?
F8 C50 C51 117.46(18) . . ?
F8 C50 C49 118.63(19) . . ?
C51 C50 C49 123.9(2) . . ?
N2 C31 C32 118.9(2) . . ?
N2 C31 C36 120.0(2) . . ?
C36 C31 C32 121.1(2) . . ?
C55 C52 C51 124.14(19) . . ?
C55 C52 C53 123.2(2) . . ?
C53 C52 C51 112.63(19) . . ?
N1 C7 C8 119.7(2) . . ?
N1 C7 C12 119.9(2) . . ?
C8 C7 C12 120.4(2) . . ?
C24 C23 H23 120.7 . . ?
C24 C23 C22 118.6(2) . . ?
C22 C23 H23 120.7 . . ?
O6 C36 C31 121.1(2) . . ?
O6 C36 C35 119.0(2) . . ?
C35 C36 C31 119.8(2) . . ?
O2 C8 C7 120.8(2) . . ?
O2 C8 C9 119.2(2) . . ?
C9 C8 C7 120.0(2) . . ?
O2 C2 C1 121.0(2) . . ?
C3 C2 O2 119.2(2) . . ?
C3 C2 C1 119.8(2) . . ?
N6 C47 C46 174.8(2) . . ?
F1 C42 C37 118.75(19) . . ?
F1 C42 C41 117.92(19) . . ?
C41 C42 C37 123.30(19) . . ?
N9 C60 C58 176.8(2) . . ?
N5 C48 C46 175.8(2) . . ?
F6 C53 C54 117.66(18) . . ?
F6 C53 C52 118.20(19) . . ?
C54 C53 C52 124.1(2) . . ?
N1 C1 C2 119.6(2) . . ?
N1 C1 C6 119.9(2) . . ?
C2 C1 C6 120.5(2) . . ?
C26 C27 H27 120.6 . . ?
C26 C27 C28 118.9(2) . . ?
C28 C27 H27 120.6 . . ?
N7 C57 C55 176.4(2) . . ?
C20 C21 H21 120.9 . . ?
C20 C21 C22 118.1(2) . . ?
C22 C21 H21 120.9 . . ?
N1 C13 C14 119.4(2) . . ?
N1 C13 C18 119.4(2) . . ?
C18 C13 C14 121.2(2) . . ?
C2 C3 H3 120.6 . . ?
C2 C3 C4 118.9(2) . . ?
C4 C3 H3 120.6 . . ?
O3 C12 C7 120.4(2) . . ?
C11 C12 O3 119.3(2) . . ?
C11 C12 C7 120.2(2) . . ?
C32 C33 H33 120.8 . . ?
C32 C33 C34 118.4(2) . . ?
C34 C33 H33 120.8 . . ?
C36 C35 H35 120.9 . . ?
C36 C35 C34 118.2(2) . . ?
C34 C35 H35 120.9 . . ?
O1 C14 C13 121.3(2) . . ?
O1 C14 C15 119.2(2) . . ?
C15 C14 C13 119.5(3) . . ?
O1 C6 C1 120.6(2) . . ?
C5 C6 O1 119.2(2) . . ?
C5 C6 C1 120.2(2) . . ?
C8 C9 H9 120.7 . . ?
C8 C9 C10 118.5(2) . . ?
C10 C9 H9 120.7 . . ?
O3 C18 C13 121.5(2) . . ?
O3 C18 C17 119.1(2) . . ?
C17 C18 C13 119.4(3) . . ?
C29 C28 C27 122.0(2) . . ?
C29 C28 H28 119.0 . . ?
C27 C28 H28 119.0 . . ?
C9 C10 H10 118.7 . . ?
C9 C10 C11 122.6(2) . . ?
C11 C10 H10 118.7 . . ?
C23 C22 C21 122.8(2) . . ?
C23 C22 H22 118.6 . . ?
C21 C22 H22 118.6 . . ?
C12 C11 C10 118.1(2) . . ?
C12 C11 H11 120.9 . . ?
C10 C11 H11 120.9 . . ?
C3 C4 H4 119.1 . . ?
C3 C4 C5 121.9(2) . . ?
C5 C4 H4 119.1 . . ?
C33 C34 H34 118.5 . . ?
C35 C34 C33 123.1(2) . . ?
C35 C34 H34 118.5 . . ?
C6 C5 C4 118.7(2) . . ?
C6 C5 H5 120.6 . . ?
C4 C5 H5 120.6 . . ?
C18 C17 H17 120.9 . . ?
C18 C17 C16 118.3(3) . . ?
C16 C17 H17 120.9 . . ?
C14 C15 H15 120.6 . . ?
C16 C15 C14 118.8(3) . . ?
C16 C15 H15 120.6 . . ?
C17 C16 H16 118.6 . . ?
C15 C16 C17 122.7(3) . . ?
C15 C16 H16 118.6 . . ?
Cl2 C61 H61A 109.2 . . ?
Cl2 C61 H61B 109.2 . . ?
Cl1 C61 Cl2 112.15(16) . . ?
Cl1 C61 H61A 109.2 . . ?
Cl1 C61 H61B 109.2 . . ?
H61A C61 H61B 107.9 . . ?

loop_
_geom_bond_atom_site_label_1
_geom_bond_atom_site_label_2
_geom_bond_distance
_geom_bond_site_symmetry_2
_geom_bond_publ_flag
Cl2 C61 1.764(3) . ?
Cl1 C61 1.763(4) . ?
F3 C39 1.346(2) . ?
F8 C50 1.346(2) . ?
F2 C41 1.345(2) . ?
F6 C53 1.349(2) . ?
F4 C38 1.348(2) . ?
F1 C42 1.346(2) . ?
F7 C51 1.346(2) . ?
F5 C54 1.346(2) . ?
O5 C24 1.369(3) . ?
O5 C30 1.376(3) . ?
O6 C26 1.381(3) . ?
O6 C36 1.370(3) . ?
O4 C20 1.383(3) . ?
O4 C32 1.372(3) . ?
O2 C8 1.372(3) . ?
O2 C2 1.376(3) . ?
O3 C12 1.387(3) . ?
O3 C18 1.370(3) . ?
O1 C14 1.368(3) . ?
O1 C6 1.381(3) . ?
N2 C19 1.371(3) . ?
N2 C25 1.377(3) . ?
N2 C31 1.377(3) . ?
N3 C45 1.155(3) . ?
N1 C7 1.375(3) . ?
N1 C1 1.375(3) . ?
N1 C13 1.381(3) . ?
N4 C44 1.151(3) . ?
N10 C59 1.152(3) . ?
N8 C56 1.150(3) . ?
N6 C47 1.150(3) . ?
N7 C57 1.151(3) . ?
N5 C48 1.153(3) . ?
N9 C60 1.153(3) . ?
C37 C38 1.415(3) . ?
C37 C46 1.414(3) . ?
C37 C42 1.417(3) . ?
C26 C25 1.398(3) . ?
C26 C27 1.371(3) . ?
C19 C20 1.397(3) . ?
C19 C24 1.400(3) . ?
C43 C44 1.425(3) . ?
C43 C40 1.419(3) . ?
C43 C45 1.421(3) . ?
C20 C21 1.369(3) . ?
C25 C30 1.395(3) . ?
C38 C39 1.359(3) . ?
C51 C50 1.356(3) . ?
C51 C52 1.420(3) . ?
C56 C55 1.427(3) . ?
C39 C40 1.408(3) . ?
C40 C41 1.419(3) . ?
C55 C52 1.406(3) . ?
C55 C57 1.425(3) . ?
C49 C58 1.407(3) . ?
C49 C54 1.419(3) . ?
C49 C50 1.421(3) . ?
C46 C47 1.425(3) . ?
C46 C48 1.432(3) . ?
C58 C59 1.422(3) . ?
C58 C60 1.424(3) . ?
C32 C31 1.403(3) . ?
C32 C33 1.378(3) . ?
C24 C23 1.378(3) . ?
C30 C29 1.373(3) . ?
C54 C53 1.355(3) . ?
C29 H29 0.9300 . ?
C29 C28 1.391(3) . ?
C41 C42 1.360(3) . ?
C31 C36 1.391(3) . ?
C52 C53 1.416(3) . ?
C7 C8 1.396(3) . ?
C7 C12 1.399(3) . ?
C23 H23 0.9300 . ?
C23 C22 1.381(3) . ?
C36 C35 1.382(3) . ?
C8 C9 1.374(3) . ?
C2 C1 1.392(3) . ?
C2 C3 1.375(3) . ?
C1 C6 1.397(3) . ?
C27 H27 0.9300 . ?
C27 C28 1.393(3) . ?
C21 H21 0.9300 . ?
C21 C22 1.395(3) . ?
C13 C14 1.396(4) . ?
C13 C18 1.393(4) . ?
C3 H3 0.9300 . ?
C3 C4 1.391(4) . ?
C12 C11 1.372(4) . ?
C33 H33 0.9300 . ?
C33 C34 1.390(4) . ?
C35 H35 0.9300 . ?
C35 C34 1.384(4) . ?
C14 C15 1.380(3) . ?
C6 C5 1.369(4) . ?
C9 H9 0.9300 . ?
C9 C10 1.387(3) . ?
C18 C17 1.386(3) . ?
C28 H28 0.9300 . ?
C10 H10 0.9300 . ?
C10 C11 1.396(4) . ?
C22 H22 0.9300 . ?
C11 H11 0.9300 . ?
C4 H4 0.9300 . ?
C4 C5 1.392(4) . ?
C34 H34 0.9300 . ?
C5 H5 0.9300 . ?
C17 H17 0.9300 . ?
C17 C16 1.396(4) . ?
C15 H15 0.9300 . ?
C15 C16 1.377(4) . ?
C16 H16 0.9300 . ?
C61 H61A 0.9700 . ?
C61 H61B 0.9700 . ?

loop_
_geom_torsion_atom_site_label_1
_geom_torsion_atom_site_label_2
_geom_torsion_atom_site_label_3
_geom_torsion_atom_site_label_4
_geom_torsion
_geom_torsion_site_symmetry_1
_geom_torsion_site_symmetry_2
_geom_torsion_site_symmetry_3
_geom_torsion_site_symmetry_4
_geom_torsion_publ_flag
F3 C39 C40 C43 0.6(3) . . . . ?
F3 C39 C40 C41 -178.84(17) . . . . ?
F2 C41 C42 F1 -0.1(3) . . . . ?
F2 C41 C42 C37 177.84(19) . . . . ?
F4 C38 C39 F3 -0.1(3) . . . . ?
F4 C38 C39 C40 -177.29(19) . . . . ?
F7 C51 C50 F8 -0.3(3) . . . . ?
F7 C51 C50 C49 179.89(19) . . . . ?
F7 C51 C52 C55 1.8(3) . . . . ?
F7 C51 C52 C53 -178.89(18) . . . . ?
F5 C54 C53 F6 -0.4(3) . . . . ?
F5 C54 C53 C52 -178.16(19) . . . . ?
O5 C24 C23 C22 -179.7(2) . . . . ?
O5 C30 C29 C28 -179.52(19) . . . . ?
O6 C26 C25 N2 0.1(3) . . . . ?
O6 C26 C25 C30 178.74(19) . . . . ?
O6 C26 C27 C28 -178.47(19) . . . . ?
O6 C36 C35 C34 177.9(2) . . . . ?
O4 C20 C21 C22 178.7(2) . . . . ?
O4 C32 C31 N2 1.8(3) . . . . ?
O4 C32 C31 C36 -179.0(2) . . . . ?
O4 C32 C33 C34 177.8(2) . . . . ?
O2 C8 C9 C10 177.89(19) . . . . ?
O2 C2 C1 N1 -2.0(3) . . . . ?
O2 C2 C1 C6 178.5(2) . . . . ?
O2 C2 C3 C4 -179.2(2) . . . . ?
O3 C12 C11 C10 179.2(2) . . . . ?
O3 C18 C17 C16 178.9(2) . . . . ?
O1 C14 C15 C16 177.7(2) . . . . ?
O1 C6 C5 C4 179.2(2) . . . . ?
N2 C19 C20 O4 2.0(3) . . . . ?
N2 C19 C20 C21 -178.7(2) . . . . ?
N2 C19 C24 O5 -0.9(3) . . . . ?
N2 C19 C24 C23 178.6(2) . . . . ?
N2 C25 C30 O5 -1.3(3) . . . . ?
N2 C25 C30 C29 178.3(2) . . . . ?
N2 C31 C36 O6 1.1(3) . . . . ?
N2 C31 C36 C35 -179.6(2) . . . . ?
N1 C7 C8 O2 0.5(3) . . . . ?
N1 C7 C8 C9 179.9(2) . . . . ?
N1 C7 C12 O3 1.6(3) . . . . ?
N1 C7 C12 C11 -179.0(2) . . . . ?
N1 C1 C6 O1 2.4(3) . . . . ?
N1 C1 C6 C5 -178.1(2) . . . . ?
N1 C13 C14 O1 2.8(3) . . . . ?
N1 C13 C14 C15 -178.0(2) . . . . ?
N1 C13 C18 O3 -0.8(3) . . . . ?
N1 C13 C18 C17 179.4(2) . . . . ?
C37 C38 C39 F3 178.01(19) . . . . ?
C37 C38 C39 C40 0.8(3) . . . . ?
C26 O6 C36 C31 -1.4(3) . . . . ?
C26 O6 C36 C35 179.3(2) . . . . ?
C26 C25 C30 O5 180.00(19) . . . . ?
C26 C25 C30 C29 -0.4(3) . . . . ?
C26 C27 C28 C29 -0.2(3) . . . . ?
C19 N2 C25 C26 -179.88(19) . . . . ?
C19 N2 C25 C30 1.4(3) . . . . ?
C19 N2 C31 C32 -1.5(3) . . . . ?
C19 N2 C31 C36 179.3(2) . . . . ?
C19 C20 C21 C22 -0.5(3) . . . . ?
C19 C24 C23 C22 0.8(3) . . . . ?
C43 C40 C41 F2 3.7(3) . . . . ?
C43 C40 C41 C42 -178.0(2) . . . . ?
C20 O4 C32 C31 -0.2(3) . . . . ?
C20 O4 C32 C33 -179.5(2) . . . . ?
C20 C19 C24 O5 179.66(19) . . . . ?
C20 C19 C24 C23 -0.9(3) . . . . ?
C20 C21 C22 C23 0.5(4) . . . . ?
C25 N2 C19 C20 179.1(2) . . . . ?
C25 N2 C19 C24 -0.4(3) . . . . ?
C25 N2 C31 C32 179.0(2) . . . . ?
C25 N2 C31 C36 -0.1(3) . . . . ?
C25 C26 C27 C28 0.6(3) . . . . ?
C25 C30 C29 C28 0.9(3) . . . . ?
C38 C37 C46 C47 175.2(2) . . . . ?
C38 C37 C46 C48 -14.7(3) . . . . ?
C38 C37 C42 F1 177.37(18) . . . . ?
C38 C37 C42 C41 -0.5(3) . . . . ?
C38 C39 C40 C43 177.8(2) . . . . ?
C38 C39 C40 C41 -1.7(3) . . . . ?
C51 C52 C53 F6 -178.03(18) . . . . ?
C51 C52 C53 C54 -0.2(3) . . . . ?
C56 C55 C52 C51 4.4(3) . . . . ?
C56 C55 C52 C53 -174.8(2) . . . . ?
C39 C40 C41 F2 -176.77(18) . . . . ?
C39 C40 C41 C42 1.5(3) . . . . ?
C44 C43 C40 C39 12.3(3) . . . . ?
C44 C43 C40 C41 -168.3(2) . . . . ?
C40 C41 C42 F1 -178.38(19) . . . . ?
C40 C41 C42 C37 -0.4(3) . . . . ?
C55 C52 C53 F6 1.3(3) . . . . ?
C55 C52 C53 C54 179.1(2) . . . . ?
C49 C54 C53 F6 176.60(19) . . . . ?
C49 C54 C53 C52 -1.2(3) . . . . ?
C46 C37 C38 F4 -1.9(3) . . . . ?
C46 C37 C38 C39 -179.9(2) . . . . ?
C46 C37 C42 F1 -2.3(3) . . . . ?
C46 C37 C42 C41 179.8(2) . . . . ?
C58 C49 C54 F5 -0.5(3) . . . . ?
C58 C49 C54 C53 -177.4(2) . . . . ?
C58 C49 C50 F8 -2.0(3) . . . . ?
C58 C49 C50 C51 177.8(2) . . . . ?
C32 O4 C20 C19 -1.7(3) . . . . ?
C32 O4 C20 C21 179.0(2) . . . . ?
C32 C31 C36 O6 -178.1(2) . . . . ?
C32 C31 C36 C35 1.2(3) . . . . ?
C32 C33 C34 C35 1.3(4) . . . . ?
C24 O5 C30 C25 0.1(3) . . . . ?
C24 O5 C30 C29 -179.48(19) . . . . ?
C24 C19 C20 O4 -178.52(19) . . . . ?
C24 C19 C20 C21 0.7(3) . . . . ?
C24 C23 C22 C21 -0.6(4) . . . . ?
C30 O5 C24 C19 1.0(3) . . . . ?
C30 O5 C24 C23 -178.48(19) . . . . ?
C30 C29 C28 C27 -0.6(3) . . . . ?
C54 C49 C58 C59 -9.0(3) . . . . ?
C54 C49 C58 C60 173.5(2) . . . . ?
C54 C49 C50 F8 178.55(18) . . . . ?
C54 C49 C50 C51 -1.6(3) . . . . ?
C45 C43 C40 C39 -174.6(2) . . . . ?
C45 C43 C40 C41 4.8(3) . . . . ?
C50 C51 C52 C55 -178.6(2) . . . . ?
C50 C51 C52 C53 0.7(3) . . . . ?
C50 C49 C58 C59 171.6(2) . . . . ?
C50 C49 C58 C60 -5.9(3) . . . . ?
C50 C49 C54 F5 178.97(18) . . . . ?
C50 C49 C54 C53 2.0(3) . . . . ?
C31 N2 C19 C20 -0.4(3) . . . . ?
C31 N2 C19 C24 -179.9(2) . . . . ?
C31 N2 C25 C26 -0.4(3) . . . . ?
C31 N2 C25 C30 -179.08(19) . . . . ?
C31 C32 C33 C34 -1.5(3) . . . . ?
C31 C36 C35 C34 -1.5(3) . . . . ?
C52 C51 C50 F8 -179.84(19) . . . . ?
C52 C51 C50 C49 0.3(3) . . . . ?
C7 N1 C1 C2 -1.5(3) . . . . ?
C7 N1 C1 C6 178.0(2) . . . . ?
C7 N1 C13 C14 179.4(2) . . . . ?
C7 N1 C13 C18 0.8(3) . . . . ?
C7 C8 C9 C10 -1.5(3) . . . . ?
C7 C12 C11 C10 -0.2(3) . . . . ?
C36 O6 C26 C25 0.8(3) . . . . ?
C36 O6 C26 C27 179.9(2) . . . . ?
C36 C35 C34 C33 0.2(4) . . . . ?
C8 O2 C2 C1 4.7(3) . . . . ?
C8 O2 C2 C3 -175.04(19) . . . . ?
C8 C7 C12 O3 -179.8(2) . . . . ?
C8 C7 C12 C11 -0.4(3) . . . . ?
C8 C9 C10 C11 1.0(3) . . . . ?
C2 O2 C8 C7 -3.9(3) . . . . ?
C2 O2 C8 C9 176.7(2) . . . . ?
C2 C1 C6 O1 -178.0(2) . . . . ?
C2 C1 C6 C5 1.4(3) . . . . ?
C2 C3 C4 C5 0.0(4) . . . . ?
C42 C37 C38 F4 178.45(18) . . . . ?
C42 C37 C38 C39 0.4(3) . . . . ?
C42 C37 C46 C47 -5.2(3) . . . . ?
C42 C37 C46 C48 165.0(2) . . . . ?
C1 N1 C7 C8 2.3(3) . . . . ?
C1 N1 C7 C12 -179.1(2) . . . . ?
C1 N1 C13 C14 -2.7(3) . . . . ?
C1 N1 C13 C18 178.7(2) . . . . ?
C1 C2 C3 C4 1.1(3) . . . . ?
C1 C6 C5 C4 -0.3(4) . . . . ?
C27 C26 C25 N2 -179.0(2) . . . . ?
C27 C26 C25 C30 -0.4(3) . . . . ?
C57 C55 C52 C51 -167.1(2) . . . . ?
C57 C55 C52 C53 13.7(3) . . . . ?
C13 N1 C7 C8 -179.9(2) . . . . ?
C13 N1 C7 C12 -1.3(3) . . . . ?
C13 N1 C1 C2 -179.4(2) . . . . ?
C13 N1 C1 C6 0.2(3) . . . . ?
C13 C14 C15 C16 -1.5(4) . . . . ?
C13 C18 C17 C16 -1.2(4) . . . . ?
C3 C2 C1 N1 177.7(2) . . . . ?
C3 C2 C1 C6 -1.8(3) . . . . ?
C3 C4 C5 C6 -0.5(4) . . . . ?
C12 O3 C18 C13 1.1(3) . . . . ?
C12 O3 C18 C17 -179.1(2) . . . . ?
C12 C7 C8 O2 -178.1(2) . . . . ?
C12 C7 C8 C9 1.3(3) . . . . ?
C33 C32 C31 N2 -178.9(2) . . . . ?
C33 C32 C31 C36 0.3(3) . . . . ?
C14 O1 C6 C1 -2.4(3) . . . . ?
C14 O1 C6 C5 178.2(2) . . . . ?
C14 C13 C18 O3 -179.3(2) . . . . ?
C14 C13 C18 C17 0.9(4) . . . . ?
C14 C15 C16 C17 1.1(4) . . . . ?
C6 O1 C14 C13 -0.3(3) . . . . ?
C6 O1 C14 C15 -179.4(2) . . . . ?
C9 C10 C11 C12 -0.1(4) . . . . ?
C18 O3 C12 C7 -1.5(3) . . . . ?
C18 O3 C12 C11 179.1(2) . . . . ?
C18 C13 C14 O1 -178.7(2) . . . . ?
C18 C13 C14 C15 0.5(4) . . . . ?
C18 C17 C16 C15 0.3(4) . . . . ?
